data_4339301
loop_
_publ_author_name
'Lim, Jeong Hak'
'You, Young Sin'
'Yoo, Houng Sik'
'Yoon, Jung Hee'
'Kim, Jae Il'
'Koh, Eui Kwan'
'Hong, Chang Seop'

_publ_section_title
;
 Bimetallic M(V)(2)Cu(II)(3) (M = Mo, W) coordination complexes based on
 octacyanometalates: structures and magnetic variations tuned by chelated
 tetradentate macrocyclic ligands.
;
_journal_issue 25
_journal_name_full 'Inorganic chemistry'
_journal_page_first 10578
_journal_page_last 10586
_journal_paper_doi 10.1021/ic701243w
_journal_volume 46
_journal_year 2007
_chemical_formula_sum 'C62 H126 Cu3 Mo2 N36 O16'
_chemical_formula_weight 2014.49
_chemical_name_systematic
;
 ?
;
_space_group_IT_number 2
_symmetry_cell_setting triclinic
_symmetry_space_group_name_Hall '-P 1'
_symmetry_space_group_name_H-M 'P -1'
_atom_sites_solution_hydrogens geom
_atom_sites_solution_primary direct
_atom_sites_solution_secondary difmap
_audit_creation_method SHELXL-97
_cell_angle_alpha 70.2270(10)
_cell_angle_beta 85.2760(10)
_cell_angle_gamma 85.9670(10)
_cell_formula_units_Z 1
_cell_length_a 9.8095(2)
_cell_length_b 15.5889(3)
_cell_length_c 16.0992(4)
_cell_measurement_reflns_used 5645
_cell_measurement_temperature 30
_cell_measurement_theta_max 24.09
_cell_measurement_theta_min 2.411
_cell_volume 2306.49(9)
_computing_cell_refinement 'Bruker SMART APEXll'
_computing_data_collection 'Bruker SMART APEXll'
_computing_data_reduction 'Bruker SAINT'
_computing_molecular_graphics WingX
_computing_publication_material WingX
_computing_structure_refinement 'SHELXL-97 (Sheldrick, 1997)'
_computing_structure_solution 'SHELXS-97 (Sheldrick, 1990)'
_diffrn_ambient_temperature 130
_diffrn_measured_fraction_theta_full 0.984
_diffrn_measured_fraction_theta_max 0.984
_diffrn_measurement_device_type 'CCD area detector'
_diffrn_measurement_method 'omega scan'
_diffrn_radiation_monochromator graphite
_diffrn_radiation_source 'fine-focus sealed tube'
_diffrn_radiation_type MoK\a
_diffrn_radiation_wavelength 0.71073
_diffrn_reflns_av_R_equivalents 0.0548
_diffrn_reflns_av_sigmaI/netI 0.0691
_diffrn_reflns_limit_h_max 12
_diffrn_reflns_limit_h_min -13
_diffrn_reflns_limit_k_max 20
_diffrn_reflns_limit_k_min -20
_diffrn_reflns_limit_l_max 19
_diffrn_reflns_limit_l_min -21
_diffrn_reflns_number 38386
_diffrn_reflns_theta_full 28.30
_diffrn_reflns_theta_max 28.30
_diffrn_reflns_theta_min 1.35
_exptl_absorpt_coefficient_mu 1.021
_exptl_absorpt_correction_T_max 0.9507
_exptl_absorpt_correction_T_min 0.9319
_exptl_absorpt_correction_type multi-scan
_exptl_absorpt_process_details SADABS
_exptl_crystal_colour red
_exptl_crystal_density_diffrn 1.450
_exptl_crystal_density_method 'not measured'
_exptl_crystal_description plate
_exptl_crystal_F_000 1049
_exptl_crystal_size_max 0.07
_exptl_crystal_size_mid 0.06
_exptl_crystal_size_min 0.05
_platon_squeeze_details ' ?'
_refine_diff_density_max 1.473
_refine_diff_density_min -0.712
_refine_diff_density_rms 0.103
_refine_ls_extinction_method none
_refine_ls_goodness_of_fit_ref 1.056
_refine_ls_hydrogen_treatment constr
_refine_ls_matrix_type full
_refine_ls_number_parameters 517
_refine_ls_number_reflns 11288
_refine_ls_number_restraints 0
_refine_ls_restrained_S_all 1.056
_refine_ls_R_factor_all 0.0770
_refine_ls_R_factor_gt 0.0471
_refine_ls_shift/su_max 0.045
_refine_ls_shift/su_mean 0.001
_refine_ls_structure_factor_coef Fsqd
_refine_ls_weighting_details 'calc w=1/[\s^2^(Fo^2^)+(0.0673P)^2^+0.0000P] where P=(Fo^2^+2Fc^2^)/3'
_refine_ls_weighting_scheme calc
_refine_ls_wR_factor_gt 0.1188
_refine_ls_wR_factor_ref 0.1268
_reflns_number_gt 7817
_reflns_number_total 11288
_reflns_threshold_expression >2sigma(I)
_cod_data_source_file ic701243w-file002.cif
_cod_data_source_block squeezed
_cod_depositor_comments
;
The following automatic conversions were performed:

'_exptl_absorpt_correction_type' value 'MULTI-SCAN' changed to
'multi-scan' according to
/usr/data/users/saulius/automatic-downloads/retrospective/ACS/lib/dictionaries/cif_core.dic
dictionary named 'cif_core.dic' version 2.4.2 from 2011-04-26.

Automatic conversion script
Id: cif_fix_values 2281 2013-09-26 08:29:07Z andrius 
;
_cod_original_sg_symbol_H-M P-1
_cod_database_code 4339301

loop_
_symmetry_equiv_pos_as_xyz
'x, y, z'
'-x, -y, -z'

loop_
_atom_site_label
_atom_site_type_symbol
_atom_site_fract_x
_atom_site_fract_y
_atom_site_fract_z
_atom_site_U_iso_or_equiv
_atom_site_adp_type
_atom_site_occupancy
_atom_site_symmetry_multiplicity
_atom_site_calc_flag
_atom_site_refinement_flags
Mo1 Mo 0.32491(3) 0.295875(18) 0.338394(18) 0.01772(8) Uani 1 1 d .
C1 C 0.3567(3) 0.4106(2) 0.2188(2) 0.0249(7) Uani 1 1 d .
N1 N 0.3773(3) 0.4690(2) 0.1528(2) 0.0349(7) Uani 1 1 d .
C2 C 0.1569(3) 0.3812(2) 0.3670(2) 0.0190(7) Uani 1 1 d .
N2 N 0.0702(3) 0.42480(19) 0.38697(19) 0.0242(6) Uani 1 1 d .
C3 C 0.1608(3) 0.2075(2) 0.4067(2) 0.0224(7) Uani 1 1 d .
N3 N 0.0735(3) 0.16057(19) 0.4407(2) 0.0284(7) Uani 1 1 d .
C4 C 0.4092(3) 0.3979(2) 0.3805(2) 0.0239(7) Uani 1 1 d .
N4 N 0.4477(3) 0.4519(2) 0.4053(2) 0.0312(7) Uani 1 1 d .
C5 C 0.3859(3) 0.2272(2) 0.4715(2) 0.0252(7) Uani 1 1 d .
N5 N 0.4128(3) 0.1904(2) 0.5432(2) 0.0388(8) Uani 1 1 d .
C6 C 0.3826(3) 0.1630(2) 0.3281(3) 0.0288(8) Uani 1 1 d .
N6 N 0.4109(3) 0.0917(2) 0.3254(3) 0.0422(9) Uani 1 1 d .
C7 C 0.5415(4) 0.2903(2) 0.3020(3) 0.0304(8) Uani 1 1 d .
N7 N 0.6547(3) 0.2910(2) 0.2769(3) 0.0472(9) Uani 1 1 d .
C8 C 0.1938(4) 0.2879(2) 0.2409(2) 0.0276(8) Uani 1 1 d .
N8 N 0.1199(3) 0.2824(2) 0.1906(2) 0.0402(8) Uani 1 1 d .
Cu1 Cu 0.5000 0.5000 0.0000 0.03306(17) Uani 1 2 d S
N9 N 0.5570(3) 0.6143(2) 0.01868(19) 0.0331(7) Uani 1 1 d .
H9 H 0.5293 0.6095 0.0754 0.040 Uiso 1 1 calc R
N10 N 0.6601(3) 0.4225(2) 0.0578(2) 0.0333(7) Uani 1 1 d .
H10 H 0.6416 0.4061 0.1173 0.040 Uiso 1 1 calc R
N11 N 0.7866(3) 0.5510(2) 0.0613(2) 0.0360(8) Uani 1 1 d .
C9 C 0.4776(4) 0.6923(3) -0.0392(3) 0.0368(9) Uani 1 1 d .
H9A H 0.5171 0.7096 -0.0995 0.044 Uiso 1 1 calc R
H9B H 0.4778 0.7444 -0.0191 0.044 Uiso 1 1 calc R
C10 C 0.7076(4) 0.6271(3) 0.0088(2) 0.0366(9) Uani 1 1 d .
H10A H 0.7383 0.6399 -0.0528 0.044 Uiso 1 1 calc R
H10B H 0.7248 0.6800 0.0246 0.044 Uiso 1 1 calc R
C11 C 0.7792(4) 0.5346(3) 0.1574(2) 0.0359(9) Uani 1 1 d .
H11A H 0.7118 0.4897 0.1866 0.043 Uiso 1 1 calc R
H11B H 0.7501 0.5908 0.1683 0.043 Uiso 1 1 calc R
C12 C 0.9171(4) 0.5008(3) 0.1956(3) 0.0454(11) Uani 1 1 d .
H12A H 0.9051 0.4791 0.2596 0.054 Uiso 1 1 calc R
H12B H 0.9517 0.4498 0.1772 0.054 Uiso 1 1 calc R
C13 C 1.0207(4) 0.5736(4) 0.1668(3) 0.0500(12) Uani 1 1 d .
H13A H 1.1107 0.5465 0.1838 0.060 Uiso 1 1 calc R
H13B H 1.0245 0.6015 0.1029 0.060 Uiso 1 1 calc R
C14 C 0.7926(4) 0.4704(3) 0.0367(3) 0.0384(10) Uani 1 1 d .
H14A H 0.8645 0.4287 0.0675 0.046 Uiso 1 1 calc R
H14B H 0.8163 0.4871 -0.0263 0.046 Uiso 1 1 calc R
C15 C 0.6666(4) 0.3376(3) 0.0347(3) 0.0383(9) Uani 1 1 d .
H15A H 0.7208 0.2902 0.0760 0.046 Uiso 1 1 calc R
H15B H 0.7090 0.3488 -0.0243 0.046 Uiso 1 1 calc R
O1 O 0.9839(3) 0.6407(2) 0.2068(2) 0.0527(8) Uani 1 1 d .
H1 H 0.9984 0.6914 0.1709 0.079 Uiso 1 1 calc R
Cu2 Cu 0.0000 0.5000 0.5000 0.02010(13) Uani 1 2 d S
N12 N -0.0336(3) 0.61634(17) 0.39851(18) 0.0204(6) Uani 1 1 d .
H12 H -0.0029 0.6055 0.3479 0.024 Uiso 1 1 calc R
N13 N -0.1993(3) 0.47808(18) 0.49665(18) 0.0209(6) Uani 1 1 d .
H13 H -0.2455 0.4936 0.5413 0.025 Uiso 1 1 calc R
N14 N -0.1847(3) 0.31886(19) 0.59363(18) 0.0243(6) Uani 1 1 d .
C16 C 0.0387(3) 0.6963(2) 0.4008(2) 0.0243(7) Uani 1 1 d .
H16A H 0.0204 0.7476 0.3478 0.029 Uiso 1 1 calc R
H16B H 0.0011 0.7129 0.4512 0.029 Uiso 1 1 calc R
C17 C -0.1839(3) 0.6335(2) 0.3955(2) 0.0261(7) Uani 1 1 d .
H17A H -0.2064 0.6762 0.3381 0.031 Uiso 1 1 calc R
H17B H -0.2182 0.6596 0.4404 0.031 Uiso 1 1 calc R
C18 C -0.2486(3) 0.5430(2) 0.4120(2) 0.0250(7) Uani 1 1 d .
H18A H -0.3476 0.5507 0.4161 0.030 Uiso 1 1 calc R
H18B H -0.2219 0.5199 0.3638 0.030 Uiso 1 1 calc R
C19 C -0.2282(3) 0.3815(2) 0.5109(2) 0.0232(7) Uani 1 1 d .
H19A H -0.3258 0.3770 0.5086 0.028 Uiso 1 1 calc R
H19B H -0.1823 0.3638 0.4631 0.028 Uiso 1 1 calc R
C20 C -0.2571(3) 0.3302(2) 0.6742(2) 0.0260(7) Uani 1 1 d .
H20A H -0.2478 0.3920 0.6732 0.031 Uiso 1 1 calc R
H20B H -0.2142 0.2890 0.7259 0.031 Uiso 1 1 calc R
C21 C -0.4075(4) 0.3112(3) 0.6817(3) 0.0374(9) Uani 1 1 d .
H21A H -0.4170 0.2472 0.6902 0.045 Uiso 1 1 calc R
H21B H -0.4481 0.3469 0.6269 0.045 Uiso 1 1 calc R
C22 C -0.4849(4) 0.3344(3) 0.7584(3) 0.0486(11) Uani 1 1 d .
H22A H -0.4746 0.3984 0.7495 0.058 Uiso 1 1 calc R
H22B H -0.5816 0.3257 0.7572 0.058 Uiso 1 1 calc R
O2 O -0.4418(4) 0.2830(3) 0.8412(2) 0.0661(10) Uani 1 1 d .
H2 H -0.4686 0.2311 0.8550 0.099 Uiso 1 1 calc R
Cu3 Cu 0.0000 0.0000 0.5000 0.02463(14) Uani 1 2 d S
N15 N -0.1031(3) 0.02101(19) 0.3915(2) 0.0279(7) Uani 1 1 d .
H15 H -0.0791 0.0757 0.3515 0.033 Uiso 1 1 calc R
N16 N 0.1763(3) -0.03860(18) 0.4452(2) 0.0272(7) Uani 1 1 d .
H16 H 0.2168 0.0129 0.4095 0.033 Uiso 1 1 calc R
N17 N 0.0689(3) -0.0583(2) 0.3204(2) 0.0341(7) Uani 1 1 d .
C23 C -0.2516(3) 0.0294(2) 0.4179(3) 0.0324(9) Uani 1 1 d .
H23A H -0.2876 -0.0306 0.4466 0.039 Uiso 1 1 calc R
H23B H -0.3026 0.0606 0.3661 0.039 Uiso 1 1 calc R
C24 C -0.0740(4) -0.0496(3) 0.3476(3) 0.0341(9) Uani 1 1 d .
H24A H -0.1027 -0.1081 0.3882 0.041 Uiso 1 1 calc R
H24B H -0.1277 -0.0339 0.2961 0.041 Uiso 1 1 calc R
C25 C 0.1197(5) 0.0176(3) 0.2446(3) 0.0460(11) Uani 1 1 d .
H25A H 0.1631 0.0594 0.2661 0.055 Uiso 1 1 calc R
H25B H 0.0426 0.0505 0.2119 0.055 Uiso 1 1 calc R
C26 C 0.2194(7) -0.0118(5) 0.1836(4) 0.090(2) Uani 1 1 d .
H26A H 0.1773 -0.0557 0.1642 0.108 Uiso 1 1 calc R
H26B H 0.2983 -0.0423 0.2158 0.108 Uiso 1 1 calc R
C27 C 0.2675(10) 0.0657(6) 0.1033(5) 0.132(3) Uani 1 1 d .
H27A H 0.3451 0.0453 0.0722 0.158 Uiso 1 1 calc R
H27B H 0.2946 0.1156 0.1204 0.158 Uiso 1 1 calc R
C28 C 0.1589(4) -0.0972(2) 0.3908(3) 0.0329(9) Uani 1 1 d .
H28A H 0.2481 -0.1099 0.3656 0.039 Uiso 1 1 calc R
H28B H 0.1240 -0.1549 0.4292 0.039 Uiso 1 1 calc R
C29 C 0.2656(4) -0.0832(2) 0.5192(3) 0.0332(9) Uani 1 1 d .
H29A H 0.3601 -0.0851 0.4965 0.040 Uiso 1 1 calc R
H29B H 0.2390 -0.1453 0.5499 0.040 Uiso 1 1 calc R
O3 O 0.1425(11) 0.0969(10) 0.0427(7) 0.313(7) Uani 1 1 d .
H3 H 0.0734 0.0726 0.0702 0.470 Uiso 1 1 calc R
O4 O 0.1762(5) 0.7652(3) 0.1081(3) 0.1041(15) Uani 1 1 d .
O5 O 0.5517(4) 0.9400(2) 0.2839(2) 0.0717(11) Uani 1 1 d .
O6 O 0.5670(6) 0.8822(4) 0.1371(4) 0.1299(19) Uani 1 1 d .
O7 O 0.8023(9) 0.7865(5) 0.1161(5) 0.184(3) Uani 1 1 d .
O8 O 0.8713(3) 0.18894(18) 0.2252(2) 0.0433(7) Uani 1 1 d .

loop_
_atom_site_aniso_label
_atom_site_aniso_U_11
_atom_site_aniso_U_22
_atom_site_aniso_U_33
_atom_site_aniso_U_23
_atom_site_aniso_U_13
_atom_site_aniso_U_12
Mo1 0.01566(14) 0.01555(14) 0.02153(15) -0.00625(11) 0.00270(10) -0.00221(10)
C1 0.0210(16) 0.0261(18) 0.0277(19) -0.0094(15) 0.0025(14) -0.0046(13)
N1 0.0353(18) 0.0340(18) 0.0309(18) -0.0047(15) 0.0016(14) -0.0072(14)
C2 0.0204(16) 0.0178(16) 0.0190(16) -0.0057(13) -0.0011(13) -0.0056(13)
N2 0.0217(14) 0.0252(15) 0.0303(16) -0.0149(13) -0.0045(12) -0.0005(12)
C3 0.0225(16) 0.0150(15) 0.0310(19) -0.0096(14) -0.0010(14) 0.0005(13)
N3 0.0261(15) 0.0199(15) 0.0365(18) -0.0073(13) 0.0042(13) -0.0018(12)
C4 0.0175(15) 0.0207(17) 0.0325(19) -0.0077(15) 0.0007(14) -0.0020(13)
N4 0.0194(14) 0.0309(17) 0.047(2) -0.0170(15) -0.0021(13) -0.0025(12)
C5 0.0245(17) 0.0192(17) 0.031(2) -0.0076(15) -0.0016(15) 0.0015(13)
N5 0.044(2) 0.0316(18) 0.038(2) -0.0088(16) -0.0092(16) 0.0051(15)
C6 0.0234(17) 0.0237(19) 0.042(2) -0.0148(16) 0.0036(15) -0.0045(14)
N6 0.0290(17) 0.0293(18) 0.073(3) -0.0243(18) 0.0062(16) -0.0024(14)
C7 0.0255(18) 0.0213(18) 0.042(2) -0.0092(16) 0.0041(16) -0.0021(14)
N7 0.0253(17) 0.0332(19) 0.078(3) -0.0148(18) 0.0086(17) -0.0003(14)
C8 0.0298(18) 0.0262(19) 0.0279(19) -0.0104(15) 0.0038(15) -0.0079(15)
N8 0.0412(19) 0.050(2) 0.0294(18) -0.0103(16) 0.0018(15) -0.0201(16)
Cu1 0.0339(4) 0.0319(4) 0.0302(4) -0.0029(3) -0.0072(3) -0.0126(3)
N9 0.0419(18) 0.0351(17) 0.0204(15) -0.0037(13) -0.0012(13) -0.0176(14)
N10 0.0353(17) 0.0397(19) 0.0250(16) -0.0105(14) -0.0001(13) -0.0067(14)
N11 0.0348(17) 0.054(2) 0.0252(17) -0.0185(16) 0.0003(13) -0.0147(15)
C9 0.050(2) 0.034(2) 0.027(2) -0.0079(17) -0.0064(17) -0.0089(18)
C10 0.040(2) 0.045(2) 0.0234(19) -0.0072(17) 0.0005(16) -0.0208(18)
C11 0.034(2) 0.049(2) 0.028(2) -0.0166(18) 0.0025(16) -0.0109(18)
C12 0.056(3) 0.053(3) 0.032(2) -0.020(2) -0.013(2) 0.013(2)
C13 0.025(2) 0.089(4) 0.046(3) -0.036(3) -0.0067(18) 0.007(2)
C14 0.033(2) 0.059(3) 0.028(2) -0.020(2) 0.0014(16) -0.0111(19)
C15 0.045(2) 0.039(2) 0.033(2) -0.0137(18) -0.0073(18) -0.0021(18)
O1 0.0511(19) 0.069(2) 0.0512(19) -0.0344(17) -0.0113(16) -0.0064(17)
Cu2 0.0168(3) 0.0172(3) 0.0276(3) -0.0083(2) -0.0049(2) -0.0008(2)
N12 0.0191(13) 0.0194(14) 0.0264(15) -0.0128(12) -0.0009(11) -0.0006(11)
N13 0.0185(13) 0.0223(14) 0.0245(15) -0.0107(12) -0.0047(11) 0.0010(11)
N14 0.0239(14) 0.0245(15) 0.0261(15) -0.0103(12) -0.0008(12) -0.0035(11)
C16 0.0224(16) 0.0215(17) 0.0319(19) -0.0131(15) 0.0004(14) -0.0008(13)
C17 0.0189(16) 0.0252(18) 0.033(2) -0.0074(15) -0.0048(14) 0.0016(13)
C18 0.0201(16) 0.0259(18) 0.0290(19) -0.0078(15) -0.0072(14) -0.0014(13)
C19 0.0219(16) 0.0230(17) 0.0284(19) -0.0128(15) 0.0013(14) -0.0078(13)
C20 0.0236(17) 0.0292(19) 0.0272(19) -0.0121(15) -0.0004(14) -0.0018(14)
C21 0.0275(19) 0.044(2) 0.044(2) -0.0193(19) 0.0023(17) -0.0043(17)
C22 0.039(2) 0.061(3) 0.042(3) -0.014(2) 0.0082(19) -0.001(2)
O2 0.069(2) 0.088(3) 0.0344(18) -0.0119(18) 0.0017(16) -0.010(2)
Cu3 0.0190(3) 0.0187(3) 0.0364(4) -0.0106(3) 0.0027(2) -0.0004(2)
N15 0.0260(15) 0.0203(15) 0.0360(17) -0.0079(13) 0.0022(13) -0.0046(12)
N16 0.0200(14) 0.0177(14) 0.0423(18) -0.0090(13) 0.0064(13) -0.0044(11)
N17 0.0350(17) 0.0278(17) 0.0414(19) -0.0153(15) 0.0065(15) -0.0043(13)
C23 0.0217(17) 0.0267(19) 0.044(2) -0.0053(17) -0.0013(16) -0.0004(14)
C24 0.036(2) 0.027(2) 0.041(2) -0.0147(17) -0.0010(17) -0.0041(16)
C25 0.052(3) 0.043(3) 0.042(2) -0.015(2) 0.012(2) -0.007(2)
C26 0.094(5) 0.112(5) 0.046(3) -0.011(3) 0.009(3) 0.022(4)
C27 0.147(8) 0.148(8) 0.069(5) -0.004(5) 0.026(5) -0.002(6)
C28 0.0313(19) 0.0220(18) 0.049(2) -0.0187(17) 0.0080(17) -0.0038(15)
C29 0.0258(18) 0.0198(18) 0.049(2) -0.0067(17) 0.0013(17) 0.0004(14)
O3 0.243(10) 0.350(15) 0.191(9) 0.064(8) 0.064(8) 0.144(10)
O4 0.118(4) 0.109(4) 0.085(3) -0.031(3) -0.007(3) -0.013(3)
O5 0.096(3) 0.065(2) 0.058(2) -0.0253(19) -0.030(2) 0.023(2)
O6 0.154(5) 0.108(4) 0.118(4) -0.024(3) 0.007(4) -0.029(4)
O7 0.260(9) 0.139(6) 0.147(6) -0.041(5) -0.021(6) 0.001(6)
O8 0.0344(15) 0.0329(15) 0.0587(19) -0.0114(14) -0.0008(13) 0.0012(12)

loop_
_atom_type_symbol
_atom_type_description
_atom_type_scat_dispersion_real
_atom_type_scat_dispersion_imag
_atom_type_scat_source
C C 0.0033 0.0016 'International Tables Vol C Tables 4.2.6.8 and 6.1.1.4'
H H 0.0000 0.0000 'International Tables Vol C Tables 4.2.6.8 and 6.1.1.4'
N N 0.0061 0.0033 'International Tables Vol C Tables 4.2.6.8 and 6.1.1.4'
O O 0.0106 0.0060 'International Tables Vol C Tables 4.2.6.8 and 6.1.1.4'
Cu Cu 0.3201 1.2651 'International Tables Vol C Tables 4.2.6.8 and 6.1.1.4'
Mo Mo -1.6832 0.6857 'International Tables Vol C Tables 4.2.6.8 and 6.1.1.4'

loop_
_geom_angle_atom_site_label_1
_geom_angle_atom_site_label_2
_geom_angle_atom_site_label_3
_geom_angle
_geom_angle_site_symmetry_1
_geom_angle_site_symmetry_3
C8 Mo1 C1 70.73(13) . .
C8 Mo1 C7 114.90(14) . .
C1 Mo1 C7 74.43(13) . .
C8 Mo1 C5 143.54(13) . .
C1 Mo1 C5 145.70(13) . .
C7 Mo1 C5 84.57(13) . .
C8 Mo1 C2 83.03(13) . .
C1 Mo1 C2 84.04(12) . .
C7 Mo1 C2 144.29(12) . .
C5 Mo1 C2 98.80(12) . .
C8 Mo1 C4 139.36(13) . .
C1 Mo1 C4 75.16(13) . .
C7 Mo1 C4 75.14(13) . .
C5 Mo1 C4 73.38(13) . .
C2 Mo1 C4 71.95(12) . .
C8 Mo1 C6 77.30(14) . .
C1 Mo1 C6 115.74(13) . .
C7 Mo1 C6 71.00(13) . .
C5 Mo1 C6 81.11(14) . .
C2 Mo1 C6 144.71(12) . .
C4 Mo1 C6 139.08(13) . .
C8 Mo1 C3 72.09(13) . .
C1 Mo1 C3 137.92(12) . .
C7 Mo1 C3 140.87(12) . .
C5 Mo1 C3 73.83(13) . .
C2 Mo1 C3 72.52(11) . .
C4 Mo1 C3 126.32(13) . .
C6 Mo1 C3 73.66(12) . .
N1 C1 Mo1 176.5(3) . .
N2 C2 Mo1 176.1(3) . .
N3 C3 Mo1 178.2(3) . .
N4 C4 Mo1 176.5(3) . .
N5 C5 Mo1 177.3(3) . .
N6 C6 Mo1 177.8(3) . .
N7 C7 Mo1 175.3(4) . .
N8 C8 Mo1 177.7(3) . .
N10 Cu1 N10 180.0(3) 2_665 .
N10 Cu1 N9 85.36(13) 2_665 .
N10 Cu1 N9 94.64(13) . .
N10 Cu1 N9 94.64(13) 2_665 2_665
N10 Cu1 N9 85.36(13) . 2_665
N9 Cu1 N9 180.00(16) . 2_665
C9 N9 C10 113.4(3) . .
C9 N9 Cu1 107.6(2) . .
C10 N9 Cu1 115.1(3) . .
C15 N10 C14 113.3(3) . .
C15 N10 Cu1 107.5(2) . .
C14 N10 Cu1 114.0(2) . .
C10 N11 C14 116.4(3) . .
C10 N11 C11 116.7(3) . .
C14 N11 C11 115.3(3) . .
N9 C9 C15 107.1(3) . 2_665
N11 C10 N9 114.3(3) . .
N11 C11 C12 111.1(3) . .
C13 C12 C11 112.7(4) . .
O1 C13 C12 109.7(3) . .
N11 C14 N10 112.9(3) . .
N10 C15 C9 108.2(3) . 2_665
N13 Cu2 N13 180.00(16) . 2_566
N13 Cu2 N12 85.89(10) . .
N13 Cu2 N12 94.11(10) 2_566 .
N13 Cu2 N12 94.11(10) . 2_566
N13 Cu2 N12 85.89(10) 2_566 2_566
N12 Cu2 N12 180.0(2) . 2_566
C17 N12 C16 112.7(2) . .
C17 N12 Cu2 107.12(19) . .
C16 N12 Cu2 114.9(2) . .
C19 N13 C18 113.1(2) . .
C19 N13 Cu2 114.29(19) . .
C18 N13 Cu2 107.55(19) . .
C19 N14 C16 115.2(3) . 2_566
C19 N14 C20 115.7(3) . .
C16 N14 C20 113.8(3) 2_566 .
N14 C16 N12 114.3(3) 2_566 .
N12 C17 C18 108.0(3) . .
N13 C18 C17 107.4(3) . .
N14 C19 N13 113.5(3) . .
N14 C20 C21 112.6(3) . .
C20 C21 C22 112.2(3) . .
O2 C22 C21 114.4(4) . .
N15 Cu3 N15 180.0 2_556 .
N15 Cu3 N16 86.61(12) 2_556 .
N15 Cu3 N16 93.39(12) . .
N15 Cu3 N16 93.39(12) 2_556 2_556
N15 Cu3 N16 86.61(12) . 2_556
N16 Cu3 N16 180.0 . 2_556
C23 N15 C24 112.1(3) . .
C23 N15 Cu3 106.9(2) . .
C24 N15 Cu3 114.7(2) . .
C29 N16 C28 112.6(3) . .
C29 N16 Cu3 106.1(2) . .
C28 N16 Cu3 114.8(2) . .
C28 N17 C24 115.5(3) . .
C28 N17 C25 116.8(3) . .
C24 N17 C25 115.4(3) . .
N15 C23 C29 107.9(3) . 2_556
N17 C24 N15 113.1(3) . .
N17 C25 C26 113.4(4) . .
C25 C26 C27 113.7(6) . .
C26 C27 O3 106.2(8) . .
N17 C28 N16 114.6(3) . .
N16 C29 C23 108.8(3) . 2_556

loop_
_geom_bond_atom_site_label_1
_geom_bond_atom_site_label_2
_geom_bond_distance
_geom_bond_site_symmetry_2
Mo1 C8 2.150(4) .
Mo1 C1 2.157(3) .
Mo1 C7 2.160(3) .
Mo1 C5 2.160(4) .
Mo1 C2 2.163(3) .
Mo1 C4 2.164(3) .
Mo1 C6 2.166(4) .
Mo1 C3 2.166(3) .
C1 N1 1.155(4) .
C2 N2 1.144(4) .
C3 N3 1.144(4) .
C4 N4 1.143(4) .
C5 N5 1.145(4) .
C6 N6 1.141(4) .
C7 N7 1.150(4) .
C8 N8 1.157(5) .
Cu1 N10 2.001(3) 2_665
Cu1 N10 2.001(3) .
Cu1 N9 2.026(3) .
Cu1 N9 2.026(3) 2_665
N9 C9 1.474(5) .
N9 C10 1.494(5) .
N10 C15 1.486(5) .
N10 C14 1.502(5) .
N11 C10 1.422(5) .
N11 C14 1.435(5) .
N11 C11 1.477(5) .
C9 C15 1.509(5) 2_665
C11 C12 1.517(5) .
C12 C13 1.504(6) .
C13 O1 1.416(5) .
C15 C9 1.509(5) 2_665
Cu2 N13 2.017(3) .
Cu2 N13 2.017(3) 2_566
Cu2 N12 2.017(3) .
Cu2 N12 2.017(3) 2_566
N12 C17 1.481(4) .
N12 C16 1.489(4) .
N13 C19 1.488(4) .
N13 C18 1.491(4) .
N14 C19 1.437(4) .
N14 C16 1.441(4) 2_566
N14 C20 1.484(4) .
C16 N14 1.441(4) 2_566
C17 C18 1.521(5) .
C20 C21 1.512(5) .
C21 C22 1.531(6) .
C22 O2 1.385(5) .
Cu3 N15 2.010(3) 2_556
Cu3 N15 2.010(3) .
Cu3 N16 2.023(3) .
Cu3 N16 2.023(3) 2_556
N15 C23 1.493(4) .
N15 C24 1.497(5) .
N16 C29 1.481(5) .
N16 C28 1.490(5) .
N17 C28 1.434(5) .
N17 C24 1.444(5) .
N17 C25 1.464(5) .
C23 C29 1.511(5) 2_556
C25 C26 1.488(7) .
C26 C27 1.508(9) .
C27 O3 1.576(13) .
C29 C23 1.511(5) 2_556

loop_
_platon_squeeze_void_nr
_platon_squeeze_void_average_x
_platon_squeeze_void_average_y
_platon_squeeze_void_average_z
_platon_squeeze_void_volume
_platon_squeeze_void_count_electrons
1 -0.013 0.260 0.038 13.9 0.5
2 0.013 0.740 0.962 12.7 0.0
3 0.253 -0.046 0.896 85.4 20.7
4 0.083 0.694 0.679 6.9 -0.4
5 0.746 0.046 0.104 84.2 20.0
6 0.917 0.306 0.321 7.0 -0.5
